data_7036061
loop_
_publ_author_name
'Kaposi, Marlene'
'Cokoja, Mirza'
'Hutterer, Christine H.'
'Hauser, Simone A.'
'Kaposi, Tobias'
'Klappenberger, Florian'
'P\"othig, Alexander'
'Barth, Johannes V.'
'Herrmann, Wolfgang A.'
'K\"uhn, Fritz E'

_publ_section_title
;
 Immobilisation of a molecular epoxidation catalyst on UiO-66 and -67: the
 effect of pore size on catalyst activity and recycling.
;
_journal_issue 36
_journal_name_full 'Dalton transactions (Cambridge, England : 2003)'
_journal_page_first 15976
_journal_page_last 15983
_journal_paper_doi 10.1039/c5dt01340b
_journal_volume 44
_journal_year 2015
_chemical_formula_moiety 'C18 H17 Mo N O5'
_chemical_formula_sum 'C18 H17 Mo N O5'
_chemical_formula_weight 423.27
_space_group_IT_number 2
_symmetry_cell_setting triclinic
_symmetry_Int_Tables_number 2
_symmetry_space_group_name_Hall '-P 1'
_symmetry_space_group_name_H-M 'P -1'
_atom_sites_solution_hydrogens geom
_atom_sites_solution_primary direct
_atom_sites_solution_secondary difmap
_audit_update_record
;
2015-04-08 deposited with the CCDC.
2015-08-04 downloaded from the CCDC.
;
_cell_angle_alpha 93.622(1)
_cell_angle_beta 99.297(1)
_cell_angle_gamma 111.590(1)
_cell_formula_units_Z 2
_cell_length_a 7.0807(1)
_cell_length_b 9.4110(1)
_cell_length_c 14.0768(2)
_cell_measurement_reflns_used 9994
_cell_measurement_temperature 123
_cell_measurement_theta_max 25.4389
_cell_measurement_theta_min 2.3484
_cell_volume 853.04(2)
_computing_cell_refinement 'SAINT (Bruker, 2008b)'
_computing_data_collection 'APEX II Control Software (Bruker, 2008a)'
_computing_data_reduction 'SAINT (Bruker, 2008b)'
_computing_molecular_graphics 'PLATON (Spek, 2011)'
_computing_publication_material 'PLATON (Spek, 2011), enCIFer (Allen, 2004)'
_computing_structure_refinement 'SHELXLE (Huebschle, 2011)'
_computing_structure_solution 'SHELXS97 (Sheldrick, 1997)'
_diffrn_ambient_temperature 123
_diffrn_detector ' CCD plate '
_diffrn_detector_area_resol_mean 16
_diffrn_measured_fraction_theta_full 0.996
_diffrn_measured_fraction_theta_max 0.996
_diffrn_measurement_device ' \k-geometry diffractometer '
_diffrn_measurement_device_type ' Bruker APEX-II CCD '
_diffrn_measurement_method ' phi- and omega-rotation '
_diffrn_radiation_monochromator graphite
_diffrn_radiation_probe x-ray
_diffrn_radiation_source 'fine-focus sealed-tube'
_diffrn_radiation_type MoK\a
_diffrn_radiation_wavelength 0.71073
_diffrn_reflns_av_R_equivalents 0.0258
_diffrn_reflns_av_sigmaI/netI 0.0155
_diffrn_reflns_limit_h_max 8
_diffrn_reflns_limit_h_min -8
_diffrn_reflns_limit_k_max 11
_diffrn_reflns_limit_k_min -11
_diffrn_reflns_limit_l_max 16
_diffrn_reflns_limit_l_min -16
_diffrn_reflns_number 24703
_diffrn_reflns_reduction_process
;
;
_diffrn_reflns_theta_full 25.44
_diffrn_reflns_theta_max 25.44
_diffrn_reflns_theta_min 1.48
_exptl_absorpt_coefficient_mu 0.797
_exptl_absorpt_correction_T_max 0.829
_exptl_absorpt_correction_T_min 0.791
_exptl_absorpt_correction_type multi-scan
_exptl_absorpt_process_details 'SADABS, Bruker, 2008b'
_exptl_crystal_colour yellow
_exptl_crystal_density_diffrn 1.648
_exptl_crystal_density_method 'Not Measured'
_exptl_crystal_description block
_exptl_crystal_F_000 428
_exptl_crystal_size_max 0.310
_exptl_crystal_size_mid 0.310
_exptl_crystal_size_min 0.250
_refine_diff_density_max 0.255
_refine_diff_density_min -0.298
_refine_diff_density_rms 0.050
_refine_ls_extinction_method none
_refine_ls_goodness_of_fit_ref 1.083
_refine_ls_hydrogen_treatment constr
_refine_ls_matrix_type full
_refine_ls_number_parameters 228
_refine_ls_number_reflns 3145
_refine_ls_number_restraints 0
_refine_ls_restrained_S_all 1.083
_refine_ls_R_factor_all 0.0176
_refine_ls_R_factor_gt 0.0166
_refine_ls_shift/su_max 0.001
_refine_ls_shift/su_mean 0.000
_refine_ls_structure_factor_coef Fsqd
_refine_ls_weighting_details 'calc w=1/[\s^2^(Fo^2^)+(0.0143P)^2^+0.6632P] where P=(Fo^2^+2Fc^2^)/3'
_refine_ls_weighting_scheme calc
_refine_ls_wR_factor_gt 0.0421
_refine_ls_wR_factor_ref 0.0426
_reflns_number_gt 3020
_reflns_number_total 3145
_reflns_threshold_expression I>2\s(I)
_cod_data_source_file c5dt01340b2.cif
_cod_data_source_block MoO2(acac)(PhNC-PhO)
_cod_depositor_comments
;
The following automatic conversions were performed:

'_symmetry_cell_setting' value 'Triclinic' changed to 'triclinic'
according to
/usr/data/users/saulius/crontab/automatic-downloads/rss-feeds/RSC/lib/dictionaries/cif_core.dic
dictionary named 'cif_core.dic' version 2.4.2 from 2011-04-26.

Automatic conversion script
Id: cif_fix_values 3271 2015-04-21 07:52:19Z andrius 

 Adding full bibliography for 7036061--7036062.cif.
;
_cod_database_code 7036061

loop_
_symmetry_equiv_pos_site_id
_symmetry_equiv_pos_as_xyz
1 x,y,z
2 -x,-y,-z

loop_
_atom_site_aniso_label
_atom_site_aniso_U_11
_atom_site_aniso_U_22
_atom_site_aniso_U_33
_atom_site_aniso_U_23
_atom_site_aniso_U_13
_atom_site_aniso_U_12
Mo1 0.0124(1) 0.0164(1) 0.0188(1) 0.0033(1) 0.0044(1) 0.0056(1)
O1 0.0192(6) 0.0238(6) 0.0242(7) 0.0016(5) 0.0054(5) 0.0102(5)
O2 0.0172(6) 0.0228(6) 0.0233(7) 0.0078(5) 0.0075(5) 0.0076(5)
O3 0.0175(6) 0.0187(6) 0.0199(6) 0.0035(5) 0.0036(5) 0.0075(5)
O4 0.0176(6) 0.0155(6) 0.0212(7) 0.0021(5) 0.0057(5) 0.0045(5)
O5 0.0157(6) 0.0229(6) 0.0270(7) 0.0041(5) 0.0043(5) 0.0057(5)
N1 0.0152(7) 0.0130(7) 0.0177(7) 0.0015(5) 0.0047(6) 0.0046(6)
C1 0.0146(8) 0.0146(8) 0.0161(9) 0.0022(6) -0.0012(7) 0.0026(6)
C2 0.0231(9) 0.0178(8) 0.0201(9) 0.0012(7) 0.0029(7) 0.0072(7)
C3 0.0346(11) 0.0142(8) 0.0226(10) 0.0009(7) -0.0001(8) 0.0068(8)
C4 0.0291(10) 0.0183(9) 0.0214(10) 0.0052(7) 0.0007(8) -0.0022(8)
C5 0.0174(9) 0.0269(9) 0.0242(10) 0.0061(8) 0.0046(8) 0.0016(7)
C6 0.0149(8) 0.0194(8) 0.0233(9) 0.0040(7) 0.0016(7) 0.0059(7)
C7 0.0149(8) 0.0174(8) 0.0164(9) -0.0004(7) 0.0039(7) 0.0062(7)
C8 0.0213(9) 0.0161(8) 0.0138(8) 0.0012(6) 0.0042(7) 0.0085(7)
C9 0.0241(9) 0.0233(9) 0.0176(9) 0.0020(7) 0.0061(7) 0.0121(7)
C10 0.0372(11) 0.0269(10) 0.0212(10) 0.0072(8) 0.0070(8) 0.0207(8)
C11 0.0387(11) 0.0200(9) 0.0242(10) 0.0098(8) 0.0079(8) 0.0102(8)
C12 0.0256(10) 0.0234(9) 0.0215(10) 0.0070(7) 0.0056(8) 0.0044(8)
C13 0.0218(9) 0.0186(8) 0.0143(9) 0.0025(7) 0.0039(7) 0.0084(7)
C14 0.0224(9) 0.0236(9) 0.0237(10) 0.0072(7) 0.0039(8) 0.0070(7)
C15 0.0095(8) 0.0216(8) 0.0181(9) 0.0029(7) -0.0015(7) 0.0019(7)
C16 0.0154(8) 0.0228(9) 0.0189(9) 0.0027(7) 0.0056(7) 0.0047(7)
C17 0.0090(8) 0.0181(8) 0.0220(9) -0.0022(7) 0.0002(7) 0.0005(6)
C18 0.0249(10) 0.0225(9) 0.0319(11) 0.0013(8) 0.0106(8) 0.0093(8)

loop_
_atom_site_label
_atom_site_type_symbol
_atom_site_thermal_displace_type
_atom_site_fract_x
_atom_site_fract_y
_atom_site_fract_z
_atom_site_occupancy
_atom_site_U_iso_or_equiv
_atom_site_calc_flag
_atom_site_refinement_flags
Mo1 Mo Uani 0.43114(2) 0.46108(2) 0.23555(1) 1.000 0.0156(1) d .
O1 O Uani 0.42589(18) 0.30703(14) 0.16334(9) 1.000 0.0218(4) d .
O2 O Uani 0.39980(18) 0.59044(13) 0.13911(9) 1.000 0.0205(4) d .
O3 O Uani 0.36088(17) 0.34029(13) 0.34705(8) 1.000 0.0185(3) d .
O4 O Uani 0.34587(17) 0.62049(13) 0.32169(9) 1.000 0.0184(4) d .
O5 O Uani 0.68780(18) 0.55869(14) 0.28673(9) 1.000 0.0223(4) d .
N1 N Uani 0.0662(2) 0.36572(15) 0.19535(10) 1.000 0.0154(4) d .
C1 C Uani -0.0567(2) 0.22419(18) 0.22725(12) 1.000 0.0165(5) d .
C2 C Uani -0.0127(3) 0.09300(19) 0.21208(13) 1.000 0.0208(5) d .
C3 C Uani -0.1331(3) -0.0428(2) 0.24277(13) 1.000 0.0253(6) d .
C4 C Uani -0.2952(3) -0.0481(2) 0.28782(13) 1.000 0.0266(6) d .
C5 C Uani -0.3358(3) 0.0831(2) 0.30400(13) 1.000 0.0247(5) d .
C6 C Uani -0.2151(3) 0.22027(19) 0.27506(13) 1.000 0.0196(5) d .
C7 C Uani -0.0356(3) 0.44005(18) 0.15183(12) 1.000 0.0163(5) d .
C8 C Uani 0.0532(3) 0.58545(18) 0.11491(12) 1.000 0.0166(5) d .
C9 C Uani -0.0818(3) 0.6553(2) 0.07679(12) 1.000 0.0206(5) d .
C10 C Uani -0.0102(3) 0.7911(2) 0.03775(13) 1.000 0.0257(6) d .
C11 C Uani 0.1987(3) 0.8599(2) 0.03520(14) 1.000 0.0274(6) d .
C12 C Uani 0.3347(3) 0.7926(2) 0.07021(13) 1.000 0.0247(6) d .
C13 C Uani 0.2634(3) 0.65517(19) 0.10976(12) 1.000 0.0180(5) d .
C14 C Uani 0.2352(3) 0.2212(2) 0.47783(14) 1.000 0.0237(5) d .
C15 C Uani 0.2819(2) 0.35627(19) 0.42218(12) 1.000 0.0181(5) d .
C16 C Uani 0.2363(3) 0.48155(19) 0.44917(13) 1.000 0.0195(5) d .
C17 C Uani 0.2686(2) 0.60836(19) 0.39727(13) 1.000 0.0183(5) d .
C18 C Uani 0.2072(3) 0.7378(2) 0.42866(14) 1.000 0.0259(6) d .
H2 H Uiso 0.09820 0.09620 0.18110 1.000 0.0250 c R
H3 H Uiso -0.10390 -0.13270 0.23270 1.000 0.0300 c R
H4 H Uiso -0.37820 -0.14190 0.30750 1.000 0.0320 c R
H5 H Uiso -0.44670 0.07950 0.33500 1.000 0.0300 c R
H6 H Uiso -0.24080 0.31110 0.28790 1.000 0.0240 c R
H7 H Uiso -0.18230 0.39530 0.14320 1.000 0.0190 c R
H9 H Uiso -0.22520 0.60780 0.07800 1.000 0.0250 c R
H10 H Uiso -0.10320 0.83740 0.01270 1.000 0.0310 c R
H11 H Uiso 0.24870 0.95430 0.00910 1.000 0.0330 c R
H12 H Uiso 0.47720 0.84010 0.06730 1.000 0.0300 c R
H14A H Uiso 0.10100 0.14110 0.44650 1.000 0.0360 c R
H14B H Uiso 0.23010 0.25410 0.54450 1.000 0.0360 c R
H14C H Uiso 0.34380 0.17980 0.47890 1.000 0.0360 c R
H16 H Uiso 0.18000 0.48210 0.50600 1.000 0.0240 c R
H18A H Uiso 0.31240 0.83630 0.42050 1.000 0.0390 c R
H18B H Uiso 0.19580 0.73730 0.49710 1.000 0.0390 c R
H18C H Uiso 0.07320 0.72430 0.38890 1.000 0.0390 c R

loop_
_atom_type_symbol
_atom_type_description
_atom_type_scat_dispersion_real
_atom_type_scat_dispersion_imag
_atom_type_scat_source
C C 0.0033 0.0016 ' International Tables Vol C Tables 4.2.6.8 and 6.1.1.4'
H H 0.0000 0.0000 ' International Tables Vol C Tables 4.2.6.8 and 6.1.1.4'
Mo Mo -1.6832 0.6857 ' International Tables Vol C Tables 4.2.6.8 and 6.1.1.4'
N N 0.0061 0.0033 ' International Tables Vol C Tables 4.2.6.8 and 6.1.1.4'
O O 0.0106 0.0060 ' International Tables Vol C Tables 4.2.6.8 and 6.1.1.4'

loop_
_geom_angle_atom_site_label_1
_geom_angle_atom_site_label_2
_geom_angle_atom_site_label_3
_geom_angle
_geom_angle_publ_flag
O1 Mo1 O2 100.03(6) yes
O1 Mo1 O3 93.53(5) yes
O1 Mo1 O4 164.06(6) yes
O1 Mo1 O5 104.34(6) yes
O1 Mo1 N1 89.37(6) yes
O2 Mo1 O3 156.36(6) yes
O2 Mo1 O4 81.02(5) yes
O2 Mo1 O5 99.71(6) yes
O2 Mo1 N1 80.94(5) yes
O3 Mo1 O4 80.72(5) yes
O3 Mo1 O5 95.51(5) yes
O3 Mo1 N1 79.94(5) yes
O4 Mo1 O5 91.06(5) yes
O4 Mo1 N1 75.04(5) yes
O5 Mo1 N1 165.86(6) yes
Mo1 O2 C13 135.96(12) yes
Mo1 O3 C15 134.91(11) yes
Mo1 O4 C17 131.92(11) yes
Mo1 N1 C1 120.41(10) yes
Mo1 N1 C7 123.44(12) yes
C1 N1 C7 115.91(15) yes
N1 C1 C2 119.83(15) yes
N1 C1 C6 119.92(14) yes
C2 C1 C6 120.23(16) no
C1 C2 C3 119.20(19) no
C2 C3 C4 120.61(18) no
C3 C4 C5 119.85(17) no
C4 C5 C6 120.3(2) no
C1 C6 C5 119.79(17) no
N1 C7 C8 126.05(19) yes
C7 C8 C9 117.77(19) no
C7 C8 C13 123.73(18) no
C9 C8 C13 118.39(16) no
C8 C9 C10 121.2(2) no
C9 C10 C11 119.51(19) no
C10 C11 C12 120.72(17) no
C11 C12 C13 120.1(2) no
O2 C13 C8 121.96(15) yes
O2 C13 C12 117.97(19) yes
C8 C13 C12 120.03(19) no
O3 C15 C14 113.78(15) yes
O3 C15 C16 125.00(16) yes
C14 C15 C16 121.19(16) no
C15 C16 C17 123.59(17) no
O4 C17 C16 123.38(16) yes
O4 C17 C18 115.95(15) yes
C16 C17 C18 120.66(16) no
C1 C2 H2 120.00 no
C3 C2 H2 120.00 no
C2 C3 H3 120.00 no
C4 C3 H3 120.00 no
C3 C4 H4 120.00 no
C5 C4 H4 120.00 no
C4 C5 H5 120.00 no
C6 C5 H5 120.00 no
C1 C6 H6 120.00 no
C5 C6 H6 120.00 no
N1 C7 H7 117.00 no
C8 C7 H7 117.00 no
C8 C9 H9 119.00 no
C10 C9 H9 119.00 no
C9 C10 H10 120.00 no
C11 C10 H10 120.00 no
C10 C11 H11 120.00 no
C12 C11 H11 120.00 no
C11 C12 H12 120.00 no
C13 C12 H12 120.00 no
C15 C14 H14A 109.00 no
C15 C14 H14B 109.00 no
C15 C14 H14C 109.00 no
H14A C14 H14B 109.00 no
H14A C14 H14C 109.00 no
H14B C14 H14C 110.00 no
C15 C16 H16 118.00 no
C17 C16 H16 118.00 no
C17 C18 H18A 109.00 no
C17 C18 H18B 109.00 no
C17 C18 H18C 109.00 no
H18A C18 H18B 109.00 no
H18A C18 H18C 109.00 no
H18B C18 H18C 109.00 no

loop_
_geom_bond_atom_site_label_1
_geom_bond_atom_site_label_2
_geom_bond_distance
_geom_bond_publ_flag
Mo1 O1 1.7025(13) yes
Mo1 O2 1.9196(12) yes
Mo1 O3 2.0161(11) yes
Mo1 O4 2.1814(12) yes
Mo1 O5 1.7118(13) yes
Mo1 N1 2.3579(15) yes
O2 C13 1.346(2) yes
O3 C15 1.299(2) yes
O4 C17 1.266(2) yes
N1 C1 1.443(2) yes
N1 C7 1.291(2) yes
C1 C2 1.392(2) no
C1 C6 1.389(3) no
C2 C3 1.391(3) no
C3 C4 1.385(3) no
C4 C5 1.381(3) no
C5 C6 1.389(3) no
C7 C8 1.449(2) no
C8 C9 1.405(3) no
C8 C13 1.405(3) no
C9 C10 1.376(2) no
C10 C11 1.387(3) no
C11 C12 1.381(3) no
C12 C13 1.392(2) no
C14 C15 1.496(2) no
C15 C16 1.379(3) no
C16 C17 1.405(2) no
C17 C18 1.501(3) no
C2 H2 0.9500 no
C3 H3 0.9500 no
C4 H4 0.9500 no
C5 H5 0.9500 no
C6 H6 0.9500 no
C7 H7 0.9500 no
C9 H9 0.9500 no
C10 H10 0.9500 no
C11 H11 0.9500 no
C12 H12 0.9500 no
C14 H14A 0.9800 no
C14 H14B 0.9800 no
C14 H14C 0.9800 no
C16 H16 0.9500 no
C18 H18A 0.9800 no
C18 H18B 0.9800 no
C18 H18C 0.9800 no

loop_
_geom_hbond_atom_site_label_D
_geom_hbond_atom_site_label_H
_geom_hbond_atom_site_label_A
_geom_hbond_distance_DH
_geom_hbond_distance_HA
_geom_hbond_distance_DA
_geom_hbond_angle_DHA
_geom_hbond_site_symmetry_A
_geom_hbond_publ_flag
C2 H2 O1 0.9500 2.5000 3.230(2) 134.00 . yes
C4 H4 O4 0.9500 2.4100 3.341(2) 165.00 1_445 yes
C6 H6 O5 0.9500 2.5600 3.496(2) 169.00 1_455 yes

loop_
_geom_torsion_atom_site_label_1
_geom_torsion_atom_site_label_2
_geom_torsion_atom_site_label_3
_geom_torsion_atom_site_label_4
_geom_torsion
_geom_torsion_publ_flag
O1 Mo1 O2 C13 120.98(16) no
O3 Mo1 O2 C13 -3.1(2) no
O4 Mo1 O2 C13 -42.89(15) no
O5 Mo1 O2 C13 -132.43(15) no
N1 Mo1 O2 C13 33.25(15) no
O1 Mo1 O3 C15 -158.22(15) no
O2 Mo1 O3 C15 -33.0(2) no
O4 Mo1 O3 C15 6.81(15) no
O5 Mo1 O3 C15 96.99(16) no
N1 Mo1 O3 C15 -69.50(15) no
O2 Mo1 O4 C17 157.80(16) no
O3 Mo1 O4 C17 -7.13(15) no
O5 Mo1 O4 C17 -102.54(15) no
N1 Mo1 O4 C17 74.85(15) no
O1 Mo1 N1 C1 67.05(12) no
O1 Mo1 N1 C7 -118.89(14) no
O2 Mo1 N1 C1 167.31(12) no
O2 Mo1 N1 C7 -18.63(13) no
O3 Mo1 N1 C1 -26.65(11) no
O3 Mo1 N1 C7 147.41(14) no
O4 Mo1 N1 C1 -109.64(12) no
O4 Mo1 N1 C7 64.42(13) no
Mo1 O2 C13 C8 -30.9(2) no
Mo1 O2 C13 C12 151.42(13) no
Mo1 O3 C15 C14 172.47(12) no
Mo1 O3 C15 C16 -5.5(3) no
Mo1 O4 C17 C16 6.0(3) no
Mo1 O4 C17 C18 -172.71(12) no
Mo1 N1 C1 C2 -49.64(19) no
Mo1 N1 C1 C6 128.79(14) no
C7 N1 C1 C2 135.88(17) no
C7 N1 C1 C6 -45.7(2) no
Mo1 N1 C7 C8 4.6(2) no
C1 N1 C7 C8 178.90(16) no
N1 C1 C2 C3 -179.68(16) no
C6 C1 C2 C3 1.9(3) no
N1 C1 C6 C5 178.74(16) no
C2 C1 C6 C5 -2.8(3) no
C1 C2 C3 C4 0.1(3) no
C2 C3 C4 C5 -1.1(3) no
C3 C4 C5 C6 0.2(3) no
C4 C5 C6 C1 1.8(3) no
N1 C7 C8 C9 -174.79(17) no
N1 C7 C8 C13 9.2(3) no
C7 C8 C9 C10 -178.06(16) no
C13 C8 C9 C10 -1.9(3) no
C7 C8 C13 O2 0.2(3) no
C7 C8 C13 C12 177.84(16) no
C9 C8 C13 O2 -175.81(15) no
C9 C8 C13 C12 1.9(2) no
C8 C9 C10 C11 0.5(3) no
C9 C10 C11 C12 0.8(3) no
C10 C11 C12 C13 -0.8(3) no
C11 C12 C13 O2 177.19(16) no
C11 C12 C13 C8 -0.6(3) no
O3 C15 C16 C17 0.6(3) no
C14 C15 C16 C17 -177.20(18) no
C15 C16 C17 O4 -1.2(3) no
C15 C16 C17 C18 177.48(18) no
